data_4111728
loop_
_publ_author_name
'Hairong Guan'
'Masanori Iimura'
'Matthew P. Magee'
'Jack R. Norton'
'Guang Zhu'

_publ_section_title
;
 Ruthenium-Catalyzed Ionic Hydrogenation of Iminium Cations. Scope and
 Mechanism
;
_journal_name_full 'Journal of the American Chemical Society'
_journal_page_first 7805
_journal_page_last 7814
_journal_paper_doi 10.1021/ja0506861
_journal_volume 127
_journal_year 2005
_chemical_formula_sum 'C32 H32 P2 Ru'
_chemical_formula_weight 579.59
_chemical_name_systematic
; 
 ? 
;
_space_group_IT_number 33
_symmetry_cell_setting orthorhombic
_symmetry_space_group_name_Hall 'P 2c -2n'
_symmetry_space_group_name_H-M 'P n a 21'
_atom_sites_solution_hydrogens geom
_atom_sites_solution_primary direct
_atom_sites_solution_secondary difmap
_audit_creation_method SHELXL-97
_cell_angle_alpha 90.00
_cell_angle_beta 90.00
_cell_angle_gamma 90.00
_cell_formula_units_Z 4
_cell_length_a 17.6272(10)
_cell_length_b 11.2434(6)
_cell_length_c 13.4570(7)
_cell_measurement_temperature 243(2)
_cell_volume 2667.0(2)
_computing_cell_refinement 'Bruker SMART'
_computing_data_collection 'Bruker SMART'
_computing_data_reduction 'Bruker SHELXTL'
_computing_molecular_graphics 'Bruker SHELXTL'
_computing_publication_material 'Bruker SHELXTL'
_computing_structure_refinement 'SHELXL-97 (Sheldrick, 1997)'
_computing_structure_solution 'SHELXS-97 (Sheldrick, 1990)'
_diffrn_ambient_temperature 243(2)
_diffrn_measured_fraction_theta_full 0.953
_diffrn_measured_fraction_theta_max 0.953
_diffrn_measurement_device_type 'CCD area detector'
_diffrn_measurement_method 'phi and omega scans'
_diffrn_radiation_monochromator graphite
_diffrn_radiation_source 'fine-focus sealed tube'
_diffrn_radiation_type MoK\a
_diffrn_radiation_wavelength 0.71073
_diffrn_reflns_av_R_equivalents 0.0188
_diffrn_reflns_av_sigmaI/netI 0.0152
_diffrn_reflns_limit_h_max 22
_diffrn_reflns_limit_h_min -20
_diffrn_reflns_limit_k_max 14
_diffrn_reflns_limit_k_min -10
_diffrn_reflns_limit_l_max 17
_diffrn_reflns_limit_l_min -10
_diffrn_reflns_number 16969
_diffrn_reflns_theta_full 28.06
_diffrn_reflns_theta_max 28.06
_diffrn_reflns_theta_min 2.15
_exptl_absorpt_coefficient_mu 0.727
_exptl_absorpt_correction_T_max 0.8391
_exptl_absorpt_correction_T_min 0.7125
_exptl_absorpt_correction_type none
_exptl_crystal_density_diffrn 1.443
_exptl_crystal_F_000 1192
_exptl_crystal_size_max 0.50
_exptl_crystal_size_mid 0.30
_exptl_crystal_size_min 0.25
_refine_diff_density_max 0.517
_refine_diff_density_min -0.224
_refine_diff_density_rms 0.042
_refine_ls_abs_structure_details 'Flack H D (1983), Acta Cryst. A39, 876-881'
_refine_ls_abs_structure_Flack 0.02(2)
_refine_ls_extinction_coef 0.00000(16)
_refine_ls_extinction_expression Fc^*^=kFc[1+0.001xFc^2^\l^3^/sin(2\q)]^-1/4^
_refine_ls_extinction_method SHELXL
_refine_ls_goodness_of_fit_ref 1.053
_refine_ls_hydrogen_treatment mixed
_refine_ls_matrix_type full
_refine_ls_number_parameters 322
_refine_ls_number_reflns 5174
_refine_ls_number_restraints 1
_refine_ls_restrained_S_all 1.053
_refine_ls_R_factor_all 0.0232
_refine_ls_R_factor_gt 0.0217
_refine_ls_shift/su_max 2.365
_refine_ls_shift/su_mean 0.010
_refine_ls_structure_factor_coef Fsqd
_refine_ls_weighting_details 'calc w=1/[\s^2^(Fo^2^)+(0.0329P)^2^+0.5821P] where P=(Fo^2^+2Fc^2^)/3'
_refine_ls_weighting_scheme calc
_refine_ls_wR_factor_gt 0.0555
_refine_ls_wR_factor_ref 0.0563
_reflns_number_gt 4951
_reflns_number_total 5174
_reflns_threshold_expression >2sigma(I)
_cod_data_source_file ja0506861si20050202_111036.cif
_cod_data_source_block Cp'Ru(dppe)H
_cod_database_code 4111728

loop_
_symmetry_equiv_pos_as_xyz
'x, y, z'
'-x, -y, z+1/2'
'x+1/2, -y+1/2, z'
'-x+1/2, y+1/2, z+1/2'

loop_
_atom_site_label
_atom_site_type_symbol
_atom_site_fract_x
_atom_site_fract_y
_atom_site_fract_z
_atom_site_U_iso_or_equiv
_atom_site_adp_type
_atom_site_occupancy
_atom_site_symmetry_multiplicity
_atom_site_calc_flag
_atom_site_refinement_flags
Ru Ru 0.160702(8) 0.401932(13) 0.296243(17) 0.03125(6) Uani 1 1 d .
P1 P 0.20687(3) 0.56848(5) 0.36192(5) 0.03399(12) Uani 1 1 d .
P2 P 0.07985(4) 0.40402(5) 0.42346(5) 0.03386(14) Uani 1 1 d .
C1 C 0.1045(2) 0.4074(2) 0.1443(2) 0.0523(8) Uani 1 1 d .
H1A H 0.0633 0.4617 0.1236 0.063 Uiso 1 1 calc R
C2 C 0.1828(2) 0.4281(3) 0.1339(2) 0.0612(9) Uani 1 1 d .
H2A H 0.2056 0.5001 0.1039 0.073 Uiso 1 1 calc R
C3 C 0.2226(2) 0.3290(3) 0.1648(3) 0.0673(9) Uani 1 1 d .
H3A H 0.2780 0.3166 0.1593 0.081 Uiso 1 1 calc R
C4 C 0.1682(2) 0.2435(3) 0.1970(2) 0.0600(9) Uani 1 1 d .
H4A H 0.1797 0.1613 0.2187 0.072 Uiso 1 1 calc R
C5 C 0.09540(17) 0.2918(3) 0.1854(2) 0.0500(7) Uani 1 1 d .
C6 C 0.0215(2) 0.2275(4) 0.2018(3) 0.0886(14) Uani 1 1 d .
H6A H 0.0065 0.1879 0.1408 0.133 Uiso 1 1 calc R
H6B H -0.0173 0.2841 0.2210 0.133 Uiso 1 1 calc R
H6C H 0.0278 0.1689 0.2540 0.133 Uiso 1 1 calc R
C7 C 0.09452(16) 0.5377(3) 0.5038(2) 0.0531(7) Uani 1 1 d .
H7A H 0.0563 0.5980 0.4874 0.064 Uiso 1 1 calc R
H7B H 0.0876 0.5153 0.5736 0.064 Uiso 1 1 calc R
C8 C 0.17167(17) 0.5893(2) 0.4904(2) 0.0486(7) Uani 1 1 d .
H8A H 0.2068 0.5513 0.5369 0.058 Uiso 1 1 calc R
H8B H 0.1702 0.6744 0.5058 0.058 Uiso 1 1 calc R
C11 C 0.19017(11) 0.70783(17) 0.2946(3) 0.0363(4) Uani 1 1 d .
C12 C 0.13707(18) 0.7926(2) 0.3241(3) 0.0599(9) Uani 1 1 d .
H12A H 0.1109 0.7833 0.3845 0.072 Uiso 1 1 calc R
C13 C 0.12277(19) 0.8901(3) 0.2650(3) 0.0701(12) Uani 1 1 d .
H13A H 0.0870 0.9469 0.2859 0.084 Uiso 1 1 calc R
C14 C 0.15993(19) 0.9061(2) 0.1755(4) 0.0631(10) Uani 1 1 d .
H14A H 0.1484 0.9717 0.1349 0.076 Uiso 1 1 calc R
C15 C 0.21398(19) 0.8249(2) 0.1466(2) 0.0558(7) Uani 1 1 d .
H15A H 0.2406 0.8357 0.0867 0.067 Uiso 1 1 calc R
C16 C 0.22897(16) 0.7271(2) 0.2063(2) 0.0475(6) Uani 1 1 d .
H16A H 0.2664 0.6725 0.1864 0.057 Uiso 1 1 calc R
C21 C 0.30916(14) 0.5825(2) 0.38863(19) 0.0373(5) Uani 1 1 d .
C22 C 0.35560(15) 0.4832(2) 0.3843(2) 0.0442(6) Uani 1 1 d .
H22A H 0.3359 0.4103 0.3620 0.053 Uiso 1 1 calc R
C23 C 0.43179(15) 0.4912(3) 0.4129(2) 0.0517(7) Uani 1 1 d .
H23A H 0.4632 0.4237 0.4097 0.062 Uiso 1 1 calc R
C24 C 0.46058(17) 0.5978(3) 0.4456(2) 0.0513(7) Uani 1 1 d .
H24A H 0.5114 0.6028 0.4665 0.062 Uiso 1 1 calc R
C25 C 0.41493(16) 0.6976(3) 0.4480(2) 0.0506(7) Uani 1 1 d .
H25A H 0.4353 0.7710 0.4683 0.061 Uiso 1 1 calc R
C26 C 0.33934(14) 0.6903(3) 0.4205(2) 0.0448(6) Uani 1 1 d .
H26A H 0.3084 0.7582 0.4233 0.054 Uiso 1 1 calc R
C31 C -0.02254(13) 0.4187(2) 0.3975(2) 0.0380(5) Uani 1 1 d .
C32 C -0.04421(15) 0.5093(2) 0.3321(2) 0.0495(7) Uani 1 1 d .
H32A H -0.0069 0.5593 0.3049 0.059 Uiso 1 1 calc R
C33 C -0.11937(14) 0.5268(3) 0.3066(3) 0.0586(7) Uani 1 1 d .
H33A H -0.1330 0.5883 0.2629 0.070 Uiso 1 1 calc R
C34 C -0.17459(16) 0.4520(3) 0.3464(3) 0.0625(9) Uani 1 1 d .
H34A H -0.2259 0.4633 0.3299 0.075 Uiso 1 1 calc R
C35 C -0.15413(15) 0.3623(3) 0.4093(3) 0.0579(8) Uani 1 1 d .
H35A H -0.1916 0.3113 0.4350 0.069 Uiso 1 1 calc R
C36 C -0.07888(14) 0.3455(2) 0.4359(2) 0.0482(6) Uani 1 1 d .
H36A H -0.0659 0.2841 0.4801 0.058 Uiso 1 1 calc R
C41 C 0.08298(13) 0.2762(2) 0.5090(2) 0.0421(6) Uani 1 1 d .
C42 C 0.11872(15) 0.1726(3) 0.4771(2) 0.0482(6) Uani 1 1 d .
H42A H 0.1404 0.1707 0.4133 0.058 Uiso 1 1 calc R
C43 C 0.12329(18) 0.0719(3) 0.5367(3) 0.0620(9) Uani 1 1 d .
H43A H 0.1474 0.0027 0.5135 0.074 Uiso 1 1 calc R
C44 C 0.0918(2) 0.0755(4) 0.6305(3) 0.0828(14) Uani 1 1 d .
H44A H 0.0940 0.0078 0.6715 0.099 Uiso 1 1 calc R
C45 C 0.0572(2) 0.1770(4) 0.6646(3) 0.0773(12) Uani 1 1 d .
H45A H 0.0372 0.1793 0.7293 0.093 Uiso 1 1 calc R
C46 C 0.05176(19) 0.2764(3) 0.6034(2) 0.0629(8) Uani 1 1 d .
H46A H 0.0265 0.3447 0.6265 0.076 Uiso 1 1 calc R
H1 H 0.2133(16) 0.349(3) 0.382(2) 0.051(8) Uiso 1 1 d .

loop_
_atom_site_aniso_label
_atom_site_aniso_U_11
_atom_site_aniso_U_22
_atom_site_aniso_U_33
_atom_site_aniso_U_23
_atom_site_aniso_U_13
_atom_site_aniso_U_12
Ru 0.03336(8) 0.02809(8) 0.03229(9) -0.00219(10) 0.00259(9) -0.00072(6)
P1 0.0370(3) 0.0290(2) 0.0360(3) -0.0027(2) 0.0057(3) -0.0025(2)
P2 0.0308(3) 0.0369(3) 0.0340(3) -0.0028(2) 0.0025(3) -0.0048(2)
C1 0.071(2) 0.0510(17) 0.0349(16) -0.0001(11) -0.0088(15) -0.0023(13)
C2 0.083(2) 0.0626(19) 0.0382(16) -0.0067(14) 0.0139(16) -0.0309(18)
C3 0.0613(18) 0.089(2) 0.0515(18) -0.0307(18) 0.0122(15) 0.0030(17)
C4 0.090(2) 0.0414(15) 0.0484(18) -0.0150(13) -0.0028(15) 0.0079(15)
C5 0.0623(17) 0.0522(15) 0.0356(14) -0.0105(12) 0.0043(12) -0.0209(13)
C6 0.098(3) 0.113(3) 0.055(2) -0.027(2) 0.0141(19) -0.067(2)
C7 0.0533(16) 0.0571(17) 0.0488(16) -0.0201(13) 0.0162(13) -0.0179(13)
C8 0.0543(16) 0.0492(16) 0.0421(17) -0.0098(12) 0.0075(12) -0.0093(12)
C11 0.0306(8) 0.0280(9) 0.0503(12) 0.0010(13) 0.0007(14) -0.0003(7)
C12 0.0569(15) 0.0428(14) 0.080(3) -0.0006(13) 0.0179(14) 0.0102(12)
C13 0.0562(17) 0.0461(16) 0.108(4) 0.0079(16) 0.0031(18) 0.0191(13)
C14 0.071(2) 0.0349(15) 0.083(3) 0.0066(14) -0.0267(19) -0.0010(12)
C15 0.0743(19) 0.0398(13) 0.0533(18) 0.0072(12) -0.0032(15) -0.0059(13)
C16 0.0514(14) 0.0366(12) 0.0546(17) 0.0013(11) 0.0076(12) 0.0058(11)
C21 0.0394(12) 0.0378(12) 0.0347(13) 0.0038(9) -0.0003(10) -0.0071(9)
C22 0.0445(12) 0.0395(13) 0.0485(16) 0.0045(11) 0.0024(12) -0.0038(10)
C23 0.0441(13) 0.0562(16) 0.0547(18) 0.0098(13) 0.0016(13) 0.0023(12)
C24 0.0419(14) 0.069(2) 0.0432(17) 0.0098(13) -0.0062(12) -0.0103(12)
C25 0.0514(15) 0.0620(18) 0.0386(15) -0.0010(12) -0.0052(12) -0.0214(13)
C26 0.0511(15) 0.0420(14) 0.0411(15) -0.0024(11) 0.0002(11) -0.0031(10)
C31 0.0325(11) 0.0353(11) 0.0462(15) -0.0055(10) 0.0018(10) -0.0016(9)
C32 0.0425(13) 0.0468(14) 0.0592(18) 0.0063(11) 0.0032(11) -0.0007(11)
C33 0.0474(13) 0.0593(15) 0.069(2) 0.0052(17) -0.0063(18) 0.0085(11)
C34 0.0355(13) 0.065(2) 0.087(3) -0.0125(18) -0.0069(14) 0.0040(13)
C35 0.0378(13) 0.0523(16) 0.084(2) -0.0062(17) 0.0049(14) -0.0107(12)
C36 0.0426(13) 0.0367(13) 0.0653(19) -0.0012(12) 0.0059(13) -0.0052(10)
C41 0.0383(12) 0.0525(15) 0.0355(13) 0.0060(11) -0.0055(10) -0.0112(11)
C42 0.0456(14) 0.0518(15) 0.0472(16) 0.0132(12) -0.0115(12) -0.0100(12)
C43 0.0590(18) 0.0576(17) 0.069(2) 0.0204(15) -0.0256(16) -0.0169(14)
C44 0.092(3) 0.093(3) 0.064(2) 0.040(2) -0.040(2) -0.052(2)
C45 0.088(3) 0.104(3) 0.0394(18) 0.0127(19) -0.0064(18) -0.038(2)
C46 0.0682(19) 0.081(2) 0.0391(16) 0.0040(15) 0.0040(14) -0.0258(17)

loop_
_atom_type_symbol
_atom_type_description
_atom_type_scat_dispersion_real
_atom_type_scat_dispersion_imag
_atom_type_scat_source
C C 0.0033 0.0016 'International Tables Vol C Tables 4.2.6.8 and 6.1.1.4'
H H 0.0000 0.0000 'International Tables Vol C Tables 4.2.6.8 and 6.1.1.4'
P P 0.1023 0.0942 'International Tables Vol C Tables 4.2.6.8 and 6.1.1.4'
Ru Ru -1.2594 0.8363 'International Tables Vol C Tables 4.2.6.8 and 6.1.1.4'

loop_
_geom_angle_atom_site_label_1
_geom_angle_atom_site_label_2
_geom_angle_atom_site_label_3
_geom_angle
H1 Ru P1 79.2(11)
H1 Ru P2 79.5(10)
P1 Ru P2 85.40(2)
H1 Ru C4 95.9(11)
P1 Ru C4 152.67(9)
P2 Ru C4 120.43(9)
H1 Ru C3 98.9(10)
P1 Ru C3 116.43(10)
P2 Ru C3 157.61(10)
C4 Ru C3 37.22(13)
H1 Ru C2 131.0(10)
P1 Ru C2 102.32(8)
P2 Ru C2 149.29(11)
C4 Ru C2 60.69(12)
C3 Ru C2 36.00(14)
H1 Ru C5 124.9(11)
P1 Ru C5 155.76(8)
P2 Ru C5 100.81(7)
C4 Ru C5 36.45(11)
C3 Ru C5 61.57(12)
C2 Ru C5 61.01(10)
H1 Ru C1 156.3(11)
P1 Ru C1 119.60(7)
P2 Ru C1 114.35(10)
C4 Ru C1 60.58(11)
C3 Ru C1 60.69(14)
C2 Ru C1 36.30(13)
C5 Ru C1 36.60(10)
C11 P1 C21 100.39(10)
C11 P1 C8 107.42(14)
C21 P1 C8 97.76(13)
C11 P1 Ru 117.66(10)
C21 P1 Ru 120.43(8)
C8 P1 Ru 110.78(9)
C41 P2 C31 102.53(11)
C41 P2 C7 105.16(15)
C31 P2 C7 99.96(12)
C41 P2 Ru 116.93(9)
C31 P2 Ru 118.77(9)
C7 P2 Ru 111.37(9)
C2 C1 C5 107.6(3)
C2 C1 Ru 70.56(18)
C5 C1 Ru 71.02(17)
C3 C2 C1 109.5(3)
C3 C2 Ru 71.83(19)
C1 C2 Ru 73.15(18)
C2 C3 C4 107.1(3)
C2 C3 Ru 72.18(18)
C4 C3 Ru 71.23(18)
C5 C4 C3 108.7(3)
C5 C4 Ru 72.72(16)
C3 C4 Ru 71.56(17)
C4 C5 C1 107.1(3)
C4 C5 C6 126.1(3)
C1 C5 C6 126.5(3)
C4 C5 Ru 70.83(16)
C1 C5 Ru 72.39(16)
C6 C5 Ru 127.5(2)
C8 C7 P2 111.65(19)
C7 C8 P1 111.7(2)
C16 C11 C12 117.9(2)
C16 C11 P1 118.51(17)
C12 C11 P1 123.5(2)
C13 C12 C11 120.2(3)
C12 C13 C14 121.3(3)
C15 C14 C13 119.2(3)
C14 C15 C16 119.6(3)
C15 C16 C11 121.7(2)
C22 C21 C26 119.3(2)
C22 C21 P1 120.05(19)
C26 C21 P1 120.52(19)
C21 C22 C23 120.3(3)
C24 C23 C22 119.9(3)
C23 C24 C25 120.1(3)
C24 C25 C26 120.4(3)
C25 C26 C21 120.1(3)
C36 C31 C32 118.0(2)
C36 C31 P2 125.2(2)
C32 C31 P2 116.78(19)
C33 C32 C31 121.4(3)
C32 C33 C34 119.2(3)
C35 C34 C33 120.0(3)
C34 C35 C36 120.9(3)
C35 C36 C31 120.5(3)
C46 C41 C42 117.6(3)
C46 C41 P2 124.1(2)
C42 C41 P2 118.3(2)
C43 C42 C41 122.0(3)
C44 C43 C42 118.7(4)
C45 C44 C43 120.5(3)
C44 C45 C46 120.1(4)
C41 C46 C45 120.9(4)

loop_
_geom_bond_atom_site_label_1
_geom_bond_atom_site_label_2
_geom_bond_distance
Ru H1 1.60(3)
Ru P1 2.2248(6)
Ru P2 2.2277(7)
Ru C4 2.230(3)
Ru C3 2.234(3)
Ru C2 2.239(3)
Ru C5 2.254(3)
Ru C1 2.272(3)
P1 C11 1.834(2)
P1 C21 1.845(3)
P1 C8 1.851(3)
P2 C41 1.842(3)
P2 C31 1.846(2)
P2 C7 1.870(3)
C1 C2 1.405(5)
C1 C5 1.421(4)
C2 C3 1.382(5)
C3 C4 1.424(5)
C4 C5 1.402(4)
C5 C6 1.506(4)
C7 C8 1.489(4)
C11 C16 1.389(4)
C11 C12 1.394(3)
C12 C13 1.378(4)
C13 C14 1.382(6)
C14 C15 1.375(5)
C15 C16 1.387(4)
C21 C22 1.385(4)
C21 C26 1.391(3)
C22 C23 1.400(4)
C23 C24 1.374(4)
C24 C25 1.382(4)
C25 C26 1.385(4)
C31 C36 1.389(3)
C31 C32 1.400(4)
C32 C33 1.383(4)
C33 C34 1.393(5)
C34 C35 1.365(5)
C35 C36 1.387(4)
C41 C46 1.384(4)
C41 C42 1.392(4)
C42 C43 1.389(4)
C43 C44 1.380(6)
C44 C45 1.372(6)
C45 C46 1.392(5)
